data_4063831
loop_
_publ_author_name
'Du, Gaixia'
'Wei, Yanling'
'Ai, Lin'
'Chen, Yuanyuan'
'Xu, Qi'
'Liu, Xiao'
'Zhang, Shaowen'
'Hou, Zhaomin'
'Li, Xiaofang'

_publ_section_title
;
 Living 3,4-Polymerization of Isoprene by Cationic Rare Earth Metal Alkyl
 Complexes Bearing Iminoamido Ligands
;
_journal_issue 1
_journal_name_full Organometallics
_journal_page_first 160
_journal_paper_doi 10.1021/om100971d
_journal_volume 30
_journal_year 2011
_chemical_formula_sum 'C42 H76 N2 O Si3 Y'
_chemical_formula_weight 798.23
_chemical_name_systematic
; 
 ? 
;
_space_group_IT_number 61
_symmetry_cell_setting orthorhombic
_symmetry_space_group_name_Hall '-P 2ac 2ab'
_symmetry_space_group_name_H-M 'P b c a'
_atom_sites_solution_hydrogens geom
_atom_sites_solution_primary direct
_atom_sites_solution_secondary difmap
_audit_creation_method SHELXL-97
_cell_angle_alpha 90.00
_cell_angle_beta 90.00
_cell_angle_gamma 90.00
_cell_formula_units_Z 8
_cell_length_a 18.837(3)
_cell_length_b 12.872(2)
_cell_length_c 38.991(6)
_cell_measurement_reflns_used 9918
_cell_measurement_temperature 296(2)
_cell_measurement_theta_max 28.09
_cell_measurement_theta_min 2.40
_cell_volume 9454(3)
_computing_cell_refinement 'Bruker SAINT'
_computing_data_collection 'Bruker APEX2'
_computing_data_reduction 'Bruker SAINT'
_computing_molecular_graphics 'Bruker SHELXTL'
_computing_publication_material 'Bruker SHELXTL'
_computing_structure_refinement 'SHELXL-97 (Sheldrick, 1997)'
_computing_structure_solution 'SHELXS-97 (Sheldrick, 1990)'
_diffrn_ambient_temperature 296(2)
_diffrn_measured_fraction_theta_full 0.999
_diffrn_measured_fraction_theta_max 0.999
_diffrn_measurement_device_type 'Bruker APEX-II CCD'
_diffrn_measurement_method '\f and \w scans'
_diffrn_radiation_monochromator graphite
_diffrn_radiation_source 'fine-focus sealed tube'
_diffrn_radiation_type MoK\a
_diffrn_radiation_wavelength 0.71073
_diffrn_reflns_av_R_equivalents 0.0567
_diffrn_reflns_av_sigmaI/netI 0.0515
_diffrn_reflns_limit_h_max 13
_diffrn_reflns_limit_h_min -22
_diffrn_reflns_limit_k_max 15
_diffrn_reflns_limit_k_min -12
_diffrn_reflns_limit_l_max 46
_diffrn_reflns_limit_l_min -46
_diffrn_reflns_number 39606
_diffrn_reflns_theta_full 25.02
_diffrn_reflns_theta_max 25.02
_diffrn_reflns_theta_min 2.09
_diffrn_standards_number 0
_exptl_absorpt_coefficient_mu 1.340
_exptl_absorpt_correction_T_max 0.6300
_exptl_absorpt_correction_T_min 0.5777
_exptl_absorpt_correction_type multi-scan
_exptl_absorpt_process_details sadabs
_exptl_crystal_colour colorless
_exptl_crystal_density_diffrn 1.122
_exptl_crystal_density_method 'not measured'
_exptl_crystal_description prism
_exptl_crystal_F_000 3448
_exptl_crystal_size_max 0.46
_exptl_crystal_size_mid 0.42
_exptl_crystal_size_min 0.38
_refine_diff_density_max 2.345
_refine_diff_density_min -1.503
_refine_diff_density_rms 0.104
_refine_ls_extinction_method none
_refine_ls_goodness_of_fit_ref 1.164
_refine_ls_hydrogen_treatment constr
_refine_ls_matrix_type full
_refine_ls_number_parameters 442
_refine_ls_number_reflns 8336
_refine_ls_number_restraints 1134
_refine_ls_restrained_S_all 1.099
_refine_ls_R_factor_all 0.0870
_refine_ls_R_factor_gt 0.0693
_refine_ls_shift/su_max 0.001
_refine_ls_shift/su_mean 0.000
_refine_ls_structure_factor_coef Fsqd
_refine_ls_weighting_details 'calc w=1/[\s^2^(Fo^2^)+(0.0250P)^2^+78.8764P] where P=(Fo^2^+2Fc^2^)/3'
_refine_ls_weighting_scheme calc
_refine_ls_wR_factor_gt 0.1743
_refine_ls_wR_factor_ref 0.1816
_reflns_number_gt 6660
_reflns_number_total 8336
_reflns_threshold_expression >2sigma(I)
_cod_data_source_file om100971d_si_003.cif
_cod_data_source_block complex_3
_cod_depositor_comments
;
The following automatic conversions were performed:

'_symmetry_cell_setting' value 'Orthorhombic' changed to
'orthorhombic' according to
/home/saulius/struct/CIF-dictionaries/cif_core.dic dictionary named
'cif_core.dic' version 2.4.1 from 2010-06-29.

Automatic conversion script
Id: cif_fix_values 1715 2011-07-08 13:25:40Z adriana 
;
_cod_original_sg_symbol_H-M Pbca
_cod_database_code 4063831

loop_
_symmetry_equiv_pos_as_xyz
'x, y, z'
'-x+1/2, -y, z+1/2'
'-x, y+1/2, -z+1/2'
'x+1/2, -y+1/2, -z'
'-x, -y, -z'
'x-1/2, y, -z-1/2'
'x, -y-1/2, z-1/2'
'-x-1/2, y-1/2, z'

loop_
_atom_site_label
_atom_site_type_symbol
_atom_site_fract_x
_atom_site_fract_y
_atom_site_fract_z
_atom_site_U_iso_or_equiv
_atom_site_adp_type
_atom_site_occupancy
_atom_site_symmetry_multiplicity
_atom_site_calc_flag
_atom_site_refinement_flags
Y1 Y 0.55517(3) 0.35024(4) 0.138271(13) 0.01658(14) Uani 1 1 d .
N2 N 0.4760(2) 0.1933(3) 0.13449(11) 0.0179(9) Uani 1 1 d U
N1 N 0.4515(2) 0.3950(3) 0.11611(11) 0.0192(9) Uani 1 1 d U
O1 O 0.59223(19) 0.5252(3) 0.13743(10) 0.0224(8) Uani 1 1 d .
Si3 Si 0.33084(9) 0.11578(12) 0.06143(4) 0.0253(4) Uani 1 1 d U
Si2 Si 0.65493(9) 0.28325(13) 0.21725(4) 0.0230(4) Uani 1 1 d U
Si1 Si 0.67517(9) 0.29189(12) 0.05797(4) 0.0225(3) Uani 1 1 d U
C1 C 0.6543(3) 0.2912(5) 0.10396(14) 0.0238(12) Uani 1 1 d U
H1A H 0.6947 0.3258 0.1143 0.029 Uiso 1 1 d R
H1B H 0.6590 0.2187 0.1103 0.029 Uiso 1 1 d R
C2 C 0.6024(4) 0.2323(5) 0.03190(17) 0.0415(17) Uani 1 1 d U
H2A H 0.5966 0.1608 0.0383 0.062 Uiso 1 1 d R
H2B H 0.6143 0.2365 0.0080 0.062 Uiso 1 1 d R
H2C H 0.5589 0.2692 0.0360 0.062 Uiso 1 1 d R
C3 C 0.6884(3) 0.4271(4) 0.04140(15) 0.0275(13) Uani 1 1 d U
H3A H 0.6451 0.4658 0.0439 0.041 Uiso 1 1 d R
H3B H 0.7013 0.4244 0.0176 0.041 Uiso 1 1 d R
H3C H 0.7255 0.4604 0.0542 0.041 Uiso 1 1 d R
C4 C 0.7605(4) 0.2213(6) 0.04754(16) 0.0407(17) Uani 1 1 d U
H4A H 0.7992 0.2534 0.0596 0.061 Uiso 1 1 d R
H4B H 0.7691 0.2249 0.0233 0.061 Uiso 1 1 d R
H4C H 0.7566 0.1500 0.0544 0.061 Uiso 1 1 d R
C5 C 0.5788(3) 0.3534(5) 0.19949(14) 0.0247(12) Uani 1 1 d U
H5A H 0.5838 0.4256 0.2061 0.030 Uiso 1 1 d R
H5B H 0.5367 0.3272 0.2109 0.030 Uiso 1 1 d R
C6 C 0.6603(4) 0.1476(5) 0.20000(17) 0.0361(15) Uani 1 1 d U
H6A H 0.6185 0.1098 0.2066 0.054 Uiso 1 1 d R
H6B H 0.7015 0.1137 0.2092 0.054 Uiso 1 1 d R
H6C H 0.6635 0.1498 0.1754 0.054 Uiso 1 1 d R
C7 C 0.6545(3) 0.2699(5) 0.26498(14) 0.0317(14) Uani 1 1 d U
H7A H 0.6584 0.3373 0.2753 0.048 Uiso 1 1 d R
H7B H 0.6939 0.2276 0.2720 0.048 Uiso 1 1 d R
H7C H 0.6109 0.2378 0.2721 0.048 Uiso 1 1 d R
C8 C 0.7388(3) 0.3536(5) 0.20559(17) 0.0352(15) Uani 1 1 d U
H8A H 0.7435 0.3557 0.1811 0.053 Uiso 1 1 d R
H8B H 0.7788 0.3178 0.2153 0.053 Uiso 1 1 d R
H8C H 0.7370 0.4231 0.2144 0.053 Uiso 1 1 d R
C9 C 0.4037(3) 0.3159(4) 0.10342(14) 0.0203(11) Uani 1 1 d U
H9A H 0.4058 0.3155 0.0786 0.024 Uiso 1 1 d R
H9B H 0.3556 0.3342 0.1100 0.024 Uiso 1 1 d R
C10 C 0.4192(3) 0.2086(4) 0.11621(13) 0.0186(11) Uani 1 1 d U
C11 C 0.3650(3) 0.1270(4) 0.10730(14) 0.0228(12) Uani 1 1 d U
H11A H 0.3242 0.1381 0.1220 0.027 Uiso 1 1 d R
H11B H 0.3849 0.0601 0.1135 0.027 Uiso 1 1 d R
C12 C 0.4006(4) 0.1291(6) 0.02786(18) 0.0430(17) Uani 1 1 d U
H12A H 0.3785 0.1333 0.0057 0.065 Uiso 1 1 d R
H12B H 0.4315 0.0698 0.0286 0.065 Uiso 1 1 d R
H12C H 0.4276 0.1911 0.0320 0.065 Uiso 1 1 d R
C13 C 0.2618(3) 0.2156(5) 0.05380(16) 0.0345(15) Uani 1 1 d U
H13A H 0.2834 0.2832 0.0536 0.052 Uiso 1 1 d R
H13B H 0.2270 0.2125 0.0717 0.052 Uiso 1 1 d R
H13C H 0.2393 0.2029 0.0321 0.052 Uiso 1 1 d R
C14 C 0.2887(5) -0.0159(6) 0.0596(2) 0.056(2) Uani 1 1 d U
H14A H 0.2492 -0.0183 0.0752 0.083 Uiso 1 1 d R
H14B H 0.3229 -0.0677 0.0660 0.083 Uiso 1 1 d R
H14C H 0.2723 -0.0293 0.0367 0.083 Uiso 1 1 d R
C15 C 0.4205(3) 0.4970(4) 0.11953(14) 0.0176(11) Uani 1 1 d U
C16 C 0.3749(3) 0.5199(4) 0.14728(14) 0.0218(12) Uani 1 1 d U
C17 C 0.3514(3) 0.6217(5) 0.15194(15) 0.0271(13) Uani 1 1 d U
H17 H 0.3221 0.6370 0.1705 0.032 Uiso 1 1 d R
C18 C 0.3706(3) 0.7001(5) 0.12971(15) 0.0277(13) Uani 1 1 d U
H18 H 0.3556 0.7679 0.1335 0.033 Uiso 1 1 d R
C19 C 0.4122(3) 0.6765(4) 0.10180(15) 0.0236(12) Uani 1 1 d U
H19 H 0.4238 0.7291 0.0864 0.028 Uiso 1 1 d R
C20 C 0.4377(3) 0.5767(4) 0.09590(13) 0.0197(11) Uani 1 1 d U
C21 C 0.3511(3) 0.4371(5) 0.17243(15) 0.0295(13) Uani 1 1 d U
H21 H 0.3769 0.3732 0.1667 0.035 Uiso 1 1 d R
C22 C 0.2719(4) 0.4144(6) 0.16782(19) 0.0453(18) Uani 1 1 d U
H22A H 0.2450 0.4760 0.1727 0.068 Uiso 1 1 d R
H22B H 0.2579 0.3599 0.1832 0.068 Uiso 1 1 d R
H22C H 0.2631 0.3930 0.1446 0.068 Uiso 1 1 d R
C23 C 0.3692(5) 0.4640(6) 0.20934(17) 0.0481(19) Uani 1 1 d U
H23A H 0.4193 0.4761 0.2113 0.072 Uiso 1 1 d R
H23B H 0.3558 0.4075 0.2240 0.072 Uiso 1 1 d R
H23C H 0.3438 0.5255 0.2160 0.072 Uiso 1 1 d R
C24 C 0.4789(3) 0.5532(4) 0.06332(14) 0.0214(12) Uani 1 1 d U
H24 H 0.5069 0.4902 0.0672 0.026 Uiso 1 1 d R
C25 C 0.4252(4) 0.5304(6) 0.03434(16) 0.0375(16) Uani 1 1 d U
H25A H 0.3976 0.4703 0.0402 0.056 Uiso 1 1 d R
H25B H 0.4504 0.5176 0.0133 0.056 Uiso 1 1 d R
H25C H 0.3943 0.5890 0.0314 0.056 Uiso 1 1 d R
C26 C 0.5291(3) 0.6386(5) 0.05231(16) 0.0323(14) Uani 1 1 d U
H26A H 0.5022 0.6973 0.0444 0.049 Uiso 1 1 d R
H26B H 0.5589 0.6137 0.0341 0.049 Uiso 1 1 d R
H26C H 0.5581 0.6589 0.0714 0.049 Uiso 1 1 d R
C27 C 0.4864(3) 0.0931(4) 0.15119(14) 0.0207(11) Uani 1 1 d U
C28 C 0.4608(3) 0.0814(5) 0.18474(15) 0.0230(12) Uani 1 1 d U
C29 C 0.4681(3) -0.0170(5) 0.20023(16) 0.0317(14) Uani 1 1 d U
H29 H 0.4505 -0.0276 0.2222 0.038 Uiso 1 1 d R
C30 C 0.5009(4) -0.0979(5) 0.18327(17) 0.0379(15) Uani 1 1 d U
H30 H 0.5049 -0.1624 0.1938 0.046 Uiso 1 1 d R
C31 C 0.5275(3) -0.0834(5) 0.15110(16) 0.0311(14) Uani 1 1 d U
H31 H 0.5498 -0.1388 0.1402 0.037 Uiso 1 1 d R
C32 C 0.5224(3) 0.0117(4) 0.13391(15) 0.0248(12) Uani 1 1 d U
C33 C 0.4242(3) 0.1669(5) 0.20454(15) 0.0269(13) Uani 1 1 d U
H33 H 0.4351 0.2329 0.1932 0.032 Uiso 1 1 d R
C34 C 0.3440(3) 0.1538(6) 0.20441(17) 0.0365(15) Uani 1 1 d U
H34A H 0.3271 0.1538 0.1812 0.055 Uiso 1 1 d R
H34B H 0.3225 0.2101 0.2167 0.055 Uiso 1 1 d R
H34C H 0.3318 0.0892 0.2152 0.055 Uiso 1 1 d R
C35 C 0.4506(4) 0.1745(5) 0.24160(15) 0.0347(15) Uani 1 1 d U
H35A H 0.4330 0.1165 0.2545 0.052 Uiso 1 1 d R
H35B H 0.4339 0.2380 0.2517 0.052 Uiso 1 1 d R
H35C H 0.5016 0.1738 0.2418 0.052 Uiso 1 1 d R
C36 C 0.5540(3) 0.0221(4) 0.09870(15) 0.0272(13) Uani 1 1 d U
H36 H 0.5469 0.0937 0.0909 0.033 Uiso 1 1 d R
C37 C 0.5170(4) -0.0523(5) 0.07278(17) 0.0412(17) Uani 1 1 d U
H37A H 0.5267 -0.1230 0.0790 0.062 Uiso 1 1 d R
H37B H 0.5347 -0.0391 0.0501 0.062 Uiso 1 1 d R
H37C H 0.4666 -0.0405 0.0732 0.062 Uiso 1 1 d R
C38 C 0.6336(4) 0.0000(5) 0.09939(19) 0.0391(16) Uani 1 1 d U
H38A H 0.6563 0.0465 0.1152 0.059 Uiso 1 1 d R
H38B H 0.6530 0.0101 0.0769 0.059 Uiso 1 1 d R
H38C H 0.6415 -0.0704 0.1065 0.059 Uiso 1 1 d R
C39 C 0.5621(3) 0.6052(4) 0.16014(15) 0.0238(12) Uani 1 1 d U
H39A H 0.5377 0.5736 0.1794 0.029 Uiso 1 1 d R
H39B H 0.5289 0.6490 0.1478 0.029 Uiso 1 1 d R
C40 C 0.6262(3) 0.6676(5) 0.17219(15) 0.0257(13) Uani 1 1 d U
H40A H 0.6129 0.7373 0.1790 0.031 Uiso 1 1 d R
H40B H 0.6504 0.6335 0.1910 0.031 Uiso 1 1 d R
C41 C 0.6711(3) 0.6682(5) 0.13994(16) 0.0309(14) Uani 1 1 d U
H41A H 0.7203 0.6836 0.1452 0.037 Uiso 1 1 d R
H41B H 0.6536 0.7186 0.1235 0.037 Uiso 1 1 d R
C42 C 0.6629(3) 0.5575(5) 0.12640(17) 0.0318(14) Uani 1 1 d U
H42A H 0.6666 0.5562 0.1016 0.038 Uiso 1 1 d R
H42B H 0.6990 0.5123 0.1360 0.038 Uiso 1 1 d R

loop_
_atom_site_aniso_label
_atom_site_aniso_U_11
_atom_site_aniso_U_22
_atom_site_aniso_U_33
_atom_site_aniso_U_23
_atom_site_aniso_U_13
_atom_site_aniso_U_12
Y1 0.0168(3) 0.0146(3) 0.0184(2) -0.0001(2) -0.0001(2) 0.0002(2)
N2 0.022(2) 0.014(2) 0.018(2) 0.0000(18) 0.0026(18) 0.0013(18)
N1 0.020(2) 0.014(2) 0.023(2) -0.0019(18) -0.0014(19) 0.0005(18)
O1 0.018(2) 0.018(2) 0.031(2) -0.0020(17) 0.0035(17) 0.0002(16)
Si3 0.0297(9) 0.0180(8) 0.0281(8) -0.0034(7) -0.0050(7) -0.0029(7)
Si2 0.0219(8) 0.0242(8) 0.0228(8) 0.0002(7) -0.0030(6) 0.0015(7)
Si1 0.0275(9) 0.0192(8) 0.0210(8) 0.0022(6) 0.0013(7) 0.0026(7)
C1 0.022(3) 0.022(3) 0.027(3) 0.001(2) 0.005(2) -0.002(2)
C2 0.054(4) 0.037(4) 0.033(3) 0.004(3) -0.010(3) -0.016(3)
C3 0.036(3) 0.022(3) 0.024(3) 0.000(2) -0.001(3) -0.003(3)
C4 0.052(4) 0.041(4) 0.030(3) 0.006(3) 0.008(3) 0.016(3)
C5 0.024(3) 0.022(3) 0.028(3) 0.000(2) -0.001(2) 0.000(2)
C6 0.036(3) 0.033(3) 0.039(3) 0.003(3) 0.001(3) 0.000(3)
C7 0.030(3) 0.042(4) 0.023(3) 0.003(3) -0.009(2) 0.007(3)
C8 0.029(3) 0.033(3) 0.044(3) 0.000(3) -0.001(3) -0.003(3)
C9 0.019(3) 0.019(3) 0.024(3) -0.002(2) -0.002(2) -0.001(2)
C10 0.020(3) 0.017(2) 0.019(2) 0.000(2) 0.004(2) 0.001(2)
C11 0.026(3) 0.015(3) 0.028(3) 0.000(2) -0.001(2) -0.001(2)
C12 0.043(4) 0.044(4) 0.042(4) -0.004(3) 0.004(3) 0.011(3)
C13 0.035(3) 0.038(4) 0.031(3) 0.000(3) -0.001(3) 0.000(3)
C14 0.072(5) 0.038(4) 0.057(4) -0.005(3) -0.026(4) -0.018(4)
C15 0.018(2) 0.013(2) 0.022(2) -0.003(2) -0.005(2) 0.003(2)
C16 0.019(3) 0.022(3) 0.024(3) 0.000(2) -0.001(2) 0.002(2)
C17 0.031(3) 0.023(3) 0.026(3) -0.005(2) 0.007(2) 0.007(2)
C18 0.035(3) 0.019(3) 0.030(3) -0.004(2) -0.002(2) 0.007(2)
C19 0.027(3) 0.015(3) 0.029(3) 0.003(2) -0.002(2) 0.000(2)
C20 0.020(3) 0.018(3) 0.021(2) -0.002(2) -0.007(2) 0.001(2)
C21 0.032(3) 0.025(3) 0.032(3) 0.002(3) 0.013(3) 0.004(3)
C22 0.039(4) 0.039(4) 0.058(4) 0.007(3) 0.020(3) -0.004(3)
C23 0.080(6) 0.033(4) 0.031(4) 0.004(3) 0.015(4) 0.010(4)
C24 0.024(3) 0.014(3) 0.027(3) 0.003(2) 0.001(2) 0.003(2)
C25 0.043(4) 0.042(4) 0.028(3) -0.010(3) 0.001(3) -0.003(3)
C26 0.036(3) 0.028(3) 0.033(3) -0.002(3) 0.004(3) -0.006(3)
C27 0.020(3) 0.018(3) 0.023(2) 0.005(2) -0.002(2) -0.001(2)
C28 0.018(3) 0.024(3) 0.026(3) 0.002(2) 0.000(2) -0.003(2)
C29 0.034(3) 0.029(3) 0.031(3) 0.008(3) 0.004(3) 0.003(3)
C30 0.045(4) 0.025(3) 0.043(3) 0.013(3) 0.006(3) 0.008(3)
C31 0.034(3) 0.018(3) 0.040(3) 0.009(2) 0.018(3) 0.003(2)
C32 0.025(3) 0.019(3) 0.030(3) 0.001(2) 0.001(2) 0.003(2)
C33 0.027(3) 0.029(3) 0.025(3) 0.003(2) 0.001(2) -0.002(2)
C34 0.032(3) 0.041(4) 0.036(3) -0.010(3) 0.007(3) 0.002(3)
C35 0.037(4) 0.042(4) 0.024(3) 0.000(3) 0.000(3) -0.004(3)
C36 0.036(3) 0.015(3) 0.031(3) 0.001(2) 0.008(3) 0.005(2)
C37 0.056(5) 0.027(4) 0.040(4) -0.003(3) 0.002(3) 0.005(3)
C38 0.040(4) 0.024(3) 0.053(4) 0.003(3) 0.016(3) 0.004(3)
C39 0.025(3) 0.019(3) 0.028(3) -0.005(2) 0.001(2) 0.002(2)
C40 0.027(3) 0.022(3) 0.028(3) -0.002(2) -0.003(2) 0.001(3)
C41 0.033(3) 0.025(3) 0.034(3) -0.004(3) 0.006(3) -0.010(3)
C42 0.032(3) 0.026(3) 0.038(3) -0.005(3) 0.009(3) -0.009(3)

loop_
_atom_type_symbol
_atom_type_description
_atom_type_scat_dispersion_real
_atom_type_scat_dispersion_imag
_atom_type_scat_source
C C 0.0033 0.0016 'International Tables Vol C Tables 4.2.6.8 and 6.1.1.4'
H H 0.0000 0.0000 'International Tables Vol C Tables 4.2.6.8 and 6.1.1.4'
N N 0.0061 0.0033 'International Tables Vol C Tables 4.2.6.8 and 6.1.1.4'
O O 0.0106 0.0060 'International Tables Vol C Tables 4.2.6.8 and 6.1.1.4'
Y Y -2.7962 3.5667 'International Tables Vol C Tables 4.2.6.8 and 6.1.1.4'
Si Si 0.0817 0.0704 'International Tables Vol C Tables 4.2.6.8 and 6.1.1.4'

loop_
_geom_angle_atom_site_label_1
_geom_angle_atom_site_label_2
_geom_angle_atom_site_label_3
_geom_angle
N1 Y1 O1 90.41(15)
N1 Y1 C1 123.17(18)
O1 Y1 C1 93.64(17)
N1 Y1 C5 122.77(18)
O1 Y1 C5 86.77(17)
C1 Y1 C5 114.06(19)
N1 Y1 N2 70.28(15)
O1 Y1 N2 160.34(14)
C1 Y1 N2 99.98(17)
C5 Y1 N2 100.35(17)
C10 N2 C27 119.3(5)
C10 N2 Y1 113.5(3)
C27 N2 Y1 127.1(3)
C15 N1 C9 114.9(4)
C15 N1 Y1 123.9(3)
C9 N1 Y1 119.9(3)
C42 O1 C39 109.2(4)
C42 O1 Y1 123.2(3)
C39 O1 Y1 123.0(3)
C13 Si3 C12 108.6(3)
C13 Si3 C14 108.9(3)
C12 Si3 C14 110.8(4)
C13 Si3 C11 109.6(3)
C12 Si3 C11 114.5(3)
C14 Si3 C11 104.3(3)
C5 Si2 C7 114.7(3)
C5 Si2 C6 111.5(3)
C7 Si2 C6 105.8(3)
C5 Si2 C8 109.3(3)
C7 Si2 C8 106.8(3)
C6 Si2 C8 108.5(3)
C1 Si1 C2 111.8(3)
C1 Si1 C3 111.7(3)
C2 Si1 C3 106.9(3)
C1 Si1 C4 113.0(3)
C2 Si1 C4 108.0(3)
C3 Si1 C4 105.0(3)
Si1 C1 Y1 134.8(3)
Si1 C1 H1A 103.5
Y1 C1 H1A 103.5
Si1 C1 H1B 103.5
Y1 C1 H1B 103.5
H1A C1 H1B 105.3
Si1 C2 H2A 109.5
Si1 C2 H2B 109.5
H2A C2 H2B 109.5
Si1 C2 H2C 109.5
H2A C2 H2C 109.5
H2B C2 H2C 109.5
Si1 C3 H3A 109.5
Si1 C3 H3B 109.5
H3A C3 H3B 109.5
Si1 C3 H3C 109.5
H3A C3 H3C 109.5
H3B C3 H3C 109.5
Si1 C4 H4A 109.5
Si1 C4 H4B 109.5
H4A C4 H4B 109.5
Si1 C4 H4C 109.5
H4A C4 H4C 109.5
H4B C4 H4C 109.5
Si2 C5 Y1 120.5(3)
Si2 C5 H5A 107.2
Y1 C5 H5A 107.2
Si2 C5 H5B 107.2
Y1 C5 H5B 107.2
H5A C5 H5B 106.8
Si2 C6 H6A 109.5
Si2 C6 H6B 109.5
H6A C6 H6B 109.5
Si2 C6 H6C 109.5
H6A C6 H6C 109.5
H6B C6 H6C 109.5
Si2 C7 H7A 109.5
Si2 C7 H7B 109.4
H7A C7 H7B 109.5
Si2 C7 H7C 109.5
H7A C7 H7C 109.5
H7B C7 H7C 109.5
Si2 C8 H8A 109.5
Si2 C8 H8B 109.5
H8A C8 H8B 109.5
Si2 C8 H8C 109.5
H8A C8 H8C 109.5
H8B C8 H8C 109.5
N1 C9 C10 114.5(4)
N1 C9 H9A 108.7
C10 C9 H9A 108.7
N1 C9 H9B 108.6
C10 C9 H9B 108.6
H9A C9 H9B 107.6
N2 C10 C9 118.9(5)
N2 C10 C11 125.4(5)
C9 C10 C11 115.7(5)
C10 C11 Si3 119.9(4)
C10 C11 H11A 107.3
Si3 C11 H11A 107.4
C10 C11 H11B 107.4
Si3 C11 H11B 107.4
H11A C11 H11B 106.9
Si3 C12 H12A 109.5
Si3 C12 H12B 109.5
H12A C12 H12B 109.5
Si3 C12 H12C 109.5
H12A C12 H12C 109.5
H12B C12 H12C 109.5
Si3 C13 H13A 109.5
Si3 C13 H13B 109.5
H13A C13 H13B 109.5
Si3 C13 H13C 109.5
H13A C13 H13C 109.5
H13B C13 H13C 109.5
Si3 C14 H14A 109.4
Si3 C14 H14B 109.5
H14A C14 H14B 109.5
Si3 C14 H14C 109.5
H14A C14 H14C 109.5
H14B C14 H14C 109.5
C16 C15 C20 119.1(5)
C16 C15 N1 120.4(5)
C20 C15 N1 120.4(5)
C17 C16 C15 119.3(5)
C17 C16 C21 118.8(5)
C15 C16 C21 121.9(5)
C18 C17 C16 121.5(5)
C18 C17 H17 119.2
C16 C17 H17 119.3
C19 C18 C17 119.1(5)
C19 C18 H18 120.5
C17 C18 H18 120.5
C18 C19 C20 122.1(5)
C18 C19 H19 118.9
C20 C19 H19 119.0
C19 C20 C15 118.9(5)
C19 C20 C24 119.9(5)
C15 C20 C24 121.1(5)
C16 C21 C23 112.7(5)
C16 C21 C22 110.3(5)
C23 C21 C22 111.9(6)
C16 C21 H21 107.2
C23 C21 H21 107.2
C22 C21 H21 107.2
C21 C22 H22A 109.5
C21 C22 H22B 109.5
H22A C22 H22B 109.5
C21 C22 H22C 109.5
H22A C22 H22C 109.5
H22B C22 H22C 109.5
C21 C23 H23A 109.5
C21 C23 H23B 109.5
H23A C23 H23B 109.5
C21 C23 H23C 109.5
H23A C23 H23C 109.5
H23B C23 H23C 109.5
C26 C24 C20 114.4(5)
C26 C24 C25 109.9(5)
C20 C24 C25 108.4(5)
C26 C24 H24 108.0
C20 C24 H24 108.0
C25 C24 H24 108.0
C24 C25 H25A 109.5
C24 C25 H25B 109.5
H25A C25 H25B 109.5
C24 C25 H25C 109.5
H25A C25 H25C 109.5
H25B C25 H25C 109.5
C24 C26 H26A 109.5
C24 C26 H26B 109.5
H26A C26 H26B 109.5
C24 C26 H26C 109.5
H26A C26 H26C 109.5
H26B C26 H26C 109.5
C28 C27 C32 121.9(5)
C28 C27 N2 117.7(5)
C32 C27 N2 120.4(5)
C27 C28 C29 117.6(5)
C27 C28 C33 123.7(5)
C29 C28 C33 118.7(5)
C30 C29 C28 121.1(6)
C30 C29 H29 119.5
C28 C29 H29 119.4
C31 C30 C29 120.2(6)
C31 C30 H30 119.9
C29 C30 H30 119.9
C30 C31 C32 122.3(6)
C30 C31 H31 118.8
C32 C31 H31 118.9
C31 C32 C27 116.9(5)
C31 C32 C36 119.2(5)
C27 C32 C36 123.9(5)
C28 C33 C34 111.7(5)
C28 C33 C35 112.4(5)
C34 C33 C35 109.5(5)
C28 C33 H33 107.7
C34 C33 H33 107.7
C35 C33 H33 107.7
C33 C34 H34A 109.4
C33 C34 H34B 109.5
H34A C34 H34B 109.5
C33 C34 H34C 109.5
H34A C34 H34C 109.5
H34B C34 H34C 109.5
C33 C35 H35A 109.5
C33 C35 H35B 109.5
H35A C35 H35B 109.5
C33 C35 H35C 109.5
H35A C35 H35C 109.5
H35B C35 H35C 109.5
C32 C36 C38 110.9(5)
C32 C36 C37 111.2(5)
C38 C36 C37 109.7(5)
C32 C36 H36 108.3
C38 C36 H36 108.3
C37 C36 H36 108.3
C36 C37 H37A 109.5
C36 C37 H37B 109.5
H37A C37 H37B 109.5
C36 C37 H37C 109.5
H37A C37 H37C 109.5
H37B C37 H37C 109.5
C36 C38 H38A 109.5
C36 C38 H38B 109.4
H38A C38 H38B 109.5
C36 C38 H38C 109.5
H38A C38 H38C 109.5
H38B C38 H38C 109.5
O1 C39 C40 104.3(4)
O1 C39 H39A 110.9
C40 C39 H39A 110.9
O1 C39 H39B 110.9
C40 C39 H39B 110.9
H39A C39 H39B 108.9
C41 C40 C39 100.9(5)
C41 C40 H40A 111.6
C39 C40 H40A 111.6
C41 C40 H40B 111.6
C39 C40 H40B 111.6
H40A C40 H40B 109.4
C40 C41 C42 103.0(5)
C40 C41 H41A 111.1
C42 C41 H41A 111.1
C40 C41 H41B 111.2
C42 C41 H41B 111.2
H41A C41 H41B 109.1
O1 C42 C41 104.9(5)
O1 C42 H42A 110.8
C41 C42 H42A 110.7
O1 C42 H42B 110.8
C41 C42 H42B 110.8
H42A C42 H42B 108.8

loop_
_geom_bond_atom_site_label_1
_geom_bond_atom_site_label_2
_geom_bond_distance
Y1 N1 2.213(5)
Y1 O1 2.357(4)
Y1 C1 2.419(5)
Y1 C5 2.429(6)
Y1 N2 2.515(4)
N2 C10 1.300(7)
N2 C27 1.458(7)
N1 C15 1.442(7)
N1 C9 1.447(7)
O1 C42 1.460(7)
O1 C39 1.473(6)
Si3 C13 1.852(7)
Si3 C12 1.862(7)
Si3 C14 1.874(7)
Si3 C11 1.906(6)
Si2 C5 1.831(6)
Si2 C7 1.869(6)
Si2 C6 1.874(7)
Si2 C8 1.877(6)
Si1 C1 1.836(6)
Si1 C2 1.871(7)
Si1 C3 1.873(6)
Si1 C4 1.890(7)
C1 H1A 0.9700
C1 H1B 0.9700
C2 H2A 0.9600
C2 H2B 0.9600
C2 H2C 0.9600
C3 H3A 0.9600
C3 H3B 0.9600
C3 H3C 0.9600
C4 H4A 0.9600
C4 H4B 0.9600
C4 H4C 0.9600
C5 H5A 0.9700
C5 H5B 0.9700
C6 H6A 0.9600
C6 H6B 0.9600
C6 H6C 0.9600
C7 H7A 0.9600
C7 H7B 0.9600
C7 H7C 0.9600
C8 H8A 0.9600
C8 H8B 0.9600
C8 H8C 0.9600
C9 C10 1.497(8)
C9 H9A 0.9700
C9 H9B 0.9700
C10 C11 1.506(8)
C11 H11A 0.9700
C11 H11B 0.9700
C12 H12A 0.9600
C12 H12B 0.9600
C12 H12C 0.9600
C13 H13A 0.9600
C13 H13B 0.9600
C13 H13C 0.9600
C14 H14A 0.9600
C14 H14B 0.9600
C14 H14C 0.9600
C15 C16 1.413(8)
C15 C20 1.416(8)
C16 C17 1.395(8)
C16 C21 1.517(8)
C17 C18 1.379(8)
C17 H17 0.9300
C18 C19 1.376(8)
C18 H18 0.9300
C19 C20 1.391(8)
C19 H19 0.9300
C20 C24 1.519(8)
C21 C23 1.519(9)
C21 C22 1.530(9)
C21 H21 0.9800
C22 H22A 0.9600
C22 H22B 0.9600
C22 H22C 0.9600
C23 H23A 0.9600
C23 H23B 0.9600
C23 H23C 0.9600
C24 C26 1.512(8)
C24 C25 1.544(8)
C24 H24 0.9800
C25 H25A 0.9600
C25 H25B 0.9600
C25 H25C 0.9600
C26 H26A 0.9600
C26 H26B 0.9600
C26 H26C 0.9600
C27 C28 1.403(8)
C27 C32 1.418(8)
C28 C29 1.410(8)
C28 C33 1.511(8)
C29 C30 1.379(9)
C29 H29 0.9300
C30 C31 1.363(9)
C30 H30 0.9300
C31 C32 1.399(8)
C31 H31 0.9300
C32 C36 1.502(8)
C33 C34 1.519(8)
C33 C35 1.532(8)
C33 H33 0.9800
C34 H34A 0.9600
C34 H34B 0.9600
C34 H34C 0.9600
C35 H35A 0.9600
C35 H35B 0.9600
C35 H35C 0.9600
C36 C38 1.526(9)
C36 C37 1.557(9)
C36 H36 0.9800
C37 H37A 0.9600
C37 H37B 0.9600
C37 H37C 0.9600
C38 H38A 0.9600
C38 H38B 0.9600
C38 H38C 0.9600
C39 C40 1.525(8)
C39 H39A 0.9700
C39 H39B 0.9700
C40 C41 1.516(8)
C40 H40A 0.9700
C40 H40B 0.9700
C41 C42 1.527(8)
C41 H41A 0.9700
C41 H41B 0.9700
C42 H42A 0.9700
C42 H42B 0.9700

loop_
_geom_torsion_atom_site_label_1
_geom_torsion_atom_site_label_2
_geom_torsion_atom_site_label_3
_geom_torsion_atom_site_label_4
_geom_torsion
N1 Y1 N2 C10 11.8(4)
O1 Y1 N2 C10 23.1(6)
C1 Y1 N2 C10 -110.0(4)
C5 Y1 N2 C10 133.0(4)
N1 Y1 N2 C27 -166.0(4)
O1 Y1 N2 C27 -154.6(4)
C1 Y1 N2 C27 72.2(4)
C5 Y1 N2 C27 -44.7(4)
O1 Y1 N1 C15 -25.0(4)
C1 Y1 N1 C15 -119.6(4)
C5 Y1 N1 C15 61.4(5)
N2 Y1 N1 C15 151.2(4)
O1 Y1 N1 C9 168.3(4)
C1 Y1 N1 C9 73.7(4)
C5 Y1 N1 C9 -105.3(4)
N2 Y1 N1 C9 -15.5(4)
N1 Y1 O1 C42 -137.0(4)
C1 Y1 O1 C42 -13.7(4)
C5 Y1 O1 C42 100.2(4)
N2 Y1 O1 C42 -147.6(5)
N1 Y1 O1 C39 69.6(4)
C1 Y1 O1 C39 -167.1(4)
C5 Y1 O1 C39 -53.2(4)
N2 Y1 O1 C39 58.9(6)
C2 Si1 C1 Y1 -52.8(5)
C3 Si1 C1 Y1 66.9(5)
C4 Si1 C1 Y1 -175.0(4)
N1 Y1 C1 Si1 13.2(5)
O1 Y1 C1 Si1 -79.7(4)
C5 Y1 C1 Si1 -167.8(4)
N2 Y1 C1 Si1 86.0(4)
C7 Si2 C5 Y1 -167.5(3)
C6 Si2 C5 Y1 -47.3(4)
C8 Si2 C5 Y1 72.6(4)
N1 Y1 C5 Si2 163.1(3)
O1 Y1 C5 Si2 -108.5(3)
C1 Y1 C5 Si2 -15.9(4)
N2 Y1 C5 Si2 90.0(3)
C15 N1 C9 C10 -149.8(5)
Y1 N1 C9 C10 18.1(6)
C27 N2 C10 C9 171.2(5)
Y1 N2 C10 C9 -6.7(6)
C27 N2 C10 C11 -6.8(8)
Y1 N2 C10 C11 175.3(4)
N1 C9 C10 N2 -6.0(7)
N1 C9 C10 C11 172.2(5)
N2 C10 C11 Si3 -134.2(5)
C9 C10 C11 Si3 47.8(6)
C13 Si3 C11 C10 -80.3(5)
C12 Si3 C11 C10 41.9(5)
C14 Si3 C11 C10 163.2(5)
C9 N1 C15 C16 76.5(6)
Y1 N1 C15 C16 -90.7(6)
C9 N1 C15 C20 -106.1(6)
Y1 N1 C15 C20 86.7(6)
C20 C15 C16 C17 -3.8(8)
N1 C15 C16 C17 173.6(5)
C20 C15 C16 C21 176.6(5)
N1 C15 C16 C21 -5.9(8)
C15 C16 C17 C18 1.2(9)
C21 C16 C17 C18 -179.2(6)
C16 C17 C18 C19 1.9(9)
C17 C18 C19 C20 -2.3(9)
C18 C19 C20 C15 -0.4(9)
C18 C19 C20 C24 175.5(5)
C16 C15 C20 C19 3.4(8)
N1 C15 C20 C19 -174.0(5)
C16 C15 C20 C24 -172.4(5)
N1 C15 C20 C24 10.2(8)
C17 C16 C21 C23 -55.9(8)
C15 C16 C21 C23 123.6(6)
C17 C16 C21 C22 69.9(7)
C15 C16 C21 C22 -110.5(6)
C19 C20 C24 C26 38.9(7)
C15 C20 C24 C26 -145.3(5)
C19 C20 C24 C25 -84.0(6)
C15 C20 C24 C25 91.8(6)
C10 N2 C27 C28 -91.2(6)
Y1 N2 C27 C28 86.4(6)
C10 N2 C27 C32 89.7(7)
Y1 N2 C27 C32 -92.7(6)
C32 C27 C28 C29 -3.8(8)
N2 C27 C28 C29 177.2(5)
C32 C27 C28 C33 178.0(5)
N2 C27 C28 C33 -1.0(8)
C27 C28 C29 C30 1.6(9)
C33 C28 C29 C30 179.9(6)
C28 C29 C30 C31 0.6(11)
C29 C30 C31 C32 -0.6(11)
C30 C31 C32 C27 -1.5(10)
C30 C31 C32 C36 179.1(6)
C28 C27 C32 C31 3.7(9)
N2 C27 C32 C31 -177.3(5)
C28 C27 C32 C36 -176.9(5)
N2 C27 C32 C36 2.1(9)
C27 C28 C33 C34 100.9(7)
C29 C28 C33 C34 -77.3(7)
C27 C28 C33 C35 -135.6(6)
C29 C28 C33 C35 46.2(7)
C31 C32 C36 C38 -59.6(7)
C27 C32 C36 C38 121.0(6)
C31 C32 C36 C37 62.7(7)
C27 C32 C36 C37 -116.6(6)
C42 O1 C39 C40 -19.2(6)
Y1 O1 C39 C40 137.4(4)
O1 C39 C40 C41 37.2(6)
C39 C40 C41 C42 -41.1(6)
C39 O1 C42 C41 -6.8(6)
Y1 O1 C42 C41 -163.4(4)
C40 C41 C42 O1 30.3(6)
